data_4035599
loop_
_publ_author_name
'Bortoluzzi, Julien'
'Jha, Vishwajeet'
'Levitre, Guillaume'
'Fer, Micka\"el J'
'Berreur, Jordan'
'Masson, G\'eraldine'
'Panossian, Armen'
'Leroux, Fr\'ed\'eric R'

_publ_section_title
;
 Stereoselectivity Switch in the Trapping of Polar Organometallics with
 Andersen's Reagent-Access to Highly Stereoenriched Transformable
 Biphenyls.
;
_journal_issue 15
_journal_name_full 'The Journal of organic chemistry'
_journal_page_first 7751
_journal_page_last 7761
_journal_paper_doi 10.1021/acs.joc.8b00648
_journal_volume 83
_journal_year 2018
_chemical_absolute_configuration ad
_chemical_formula_moiety 'C19 H14 Cl I O S'
_chemical_formula_sum 'C19 H14 Cl I O S'
_chemical_formula_weight 452.71
_space_group_crystal_system orthorhombic
_space_group_IT_number 19
_space_group_name_Hall 'P 2ac 2ab'
_space_group_name_H-M_alt 'P 21 21 21'
_atom_sites_solution_hydrogens geom
_atom_sites_solution_primary direct
_atom_sites_solution_secondary difmap
_audit_creation_method SHELXL-2013
_cell_angle_alpha 90
_cell_angle_beta 90
_cell_angle_gamma 90
_cell_formula_units_Z 4
_cell_length_a 7.6988(2)
_cell_length_b 14.3742(5)
_cell_length_c 15.9878(6)
_cell_measurement_reflns_used 9763
_cell_measurement_temperature 173(2)
_cell_measurement_theta_max 27.485
_cell_measurement_theta_min 0.998
_cell_volume 1769.28(10)
_computing_cell_refinement 'Denzo (Nonius B.V., 1998)'
_computing_data_collection 'Collect (Nonius B.V., 1998)'
_computing_data_reduction 'Denzo (Nonius B.V., 1998)'
_computing_molecular_graphics 'PLATON 98 (Spek, 1998)'
_computing_publication_material 'SHELXL-2013 (Sheldrick, 2013)'
_computing_structure_refinement 'SHELXL-2013 (Sheldrick, 2013)'
_computing_structure_solution 'SHELXS-2013 (Sheldrick, 2013)'
_diffrn_ambient_temperature 173(2)
_diffrn_measured_fraction_theta_full 1.000
_diffrn_measured_fraction_theta_max 0.999
_diffrn_measurement_device_type KappaCCD
_diffrn_measurement_method 'phi and omega scans'
_diffrn_radiation_monochromator graphite
_diffrn_radiation_type MoK\a
_diffrn_radiation_wavelength 0.71073
_diffrn_reflns_av_R_equivalents 0.0512
_diffrn_reflns_av_unetI/netI 0.0461
_diffrn_reflns_Laue_measured_fraction_full 1.000
_diffrn_reflns_Laue_measured_fraction_max 0.999
_diffrn_reflns_limit_h_max 7
_diffrn_reflns_limit_h_min -9
_diffrn_reflns_limit_k_max 17
_diffrn_reflns_limit_k_min -18
_diffrn_reflns_limit_l_max 20
_diffrn_reflns_limit_l_min -20
_diffrn_reflns_number 14312
_diffrn_reflns_point_group_measured_fraction_full 0.998
_diffrn_reflns_point_group_measured_fraction_max 0.988
_diffrn_reflns_theta_full 25.242
_diffrn_reflns_theta_max 27.491
_diffrn_reflns_theta_min 1.905
_diffrn_source 'sealed tube'
_exptl_absorpt_coefficient_mu 2.080
_exptl_absorpt_correction_T_max 0.69877
_exptl_absorpt_correction_T_min 0.57409
_exptl_absorpt_correction_type multi-scan
_exptl_absorpt_process_details 'MULscanABS in PLATON (Spek, 2003)'
_exptl_crystal_colour colorless
_exptl_crystal_density_diffrn 1.700
_exptl_crystal_description block
_exptl_crystal_F_000 888
_exptl_crystal_size_max 0.30
_exptl_crystal_size_mid 0.20
_exptl_crystal_size_min 0.15
_refine_diff_density_max 0.612
_refine_diff_density_min -0.841
_refine_diff_density_rms 0.179
_refine_ls_abs_structure_details
;
 Flack x determined using 1296 quotients [(I+)-(I-)]/[(I+)+(I-)]
 (Parsons and Flack (2004), Acta Cryst. A60, s61).
;
_refine_ls_abs_structure_Flack -0.017(12)
_refine_ls_extinction_coef 0.0060(8)
_refine_ls_extinction_expression Fc^*^=kFc[1+0.001xFc^2^\l^3^/sin(2\q)]^-1/4^
_refine_ls_extinction_method SHELXL
_refine_ls_goodness_of_fit_ref 1.120
_refine_ls_hydrogen_treatment constr
_refine_ls_matrix_type full
_refine_ls_number_parameters 210
_refine_ls_number_reflns 4006
_refine_ls_number_restraints 0
_refine_ls_restrained_S_all 1.120
_refine_ls_R_factor_all 0.0478
_refine_ls_R_factor_gt 0.0342
_refine_ls_shift/su_max 0.001
_refine_ls_shift/su_mean 0.000
_refine_ls_structure_factor_coef Fsqd
_refine_ls_weighting_details 'w=1/[\s^2^(Fo^2^)+(0.0506P)^2^+0.1791P] where P=(Fo^2^+2Fc^2^)/3'
_refine_ls_weighting_scheme calc
_refine_ls_wR_factor_gt 0.0768
_refine_ls_wR_factor_ref 0.0960
_reflns_Friedel_coverage 0.727
_reflns_Friedel_fraction_full 0.994
_reflns_Friedel_fraction_max 0.972
_reflns_number_gt 3460
_reflns_number_total 4006
_reflns_threshold_expression 'I > 2\s(I)'
_cod_data_source_file jo8b00648_si_002.cif
_cod_data_source_block fljv150512_02
_cod_database_code 4035599
_shelx_space_group_comment
;
The symmetry employed for this shelxl refinement is uniquely defined
by the following loop, which should always be used as a source of
symmetry information in preference to the above space-group names.
They are only intended as comments.
;
_shelxl_version_number 2013-4

loop_
_space_group_symop_operation_xyz
'x, y, z'
'-x+1/2, -y, z+1/2'
'x+1/2, -y+1/2, -z'
'-x, y+1/2, -z+1/2'

loop_
_atom_site_label
_atom_site_type_symbol
_atom_site_fract_x
_atom_site_fract_y
_atom_site_fract_z
_atom_site_U_iso_or_equiv
_atom_site_adp_type
_atom_site_occupancy
_atom_site_site_symmetry_order
_atom_site_calc_flag
_atom_site_refinement_flags_posn
_atom_site_refinement_flags_adp
C1 C 0.3498(7) 1.0425(4) 0.2357(3) 0.0283(13) Uani 1 1 d . .
C2 C 0.4290(8) 1.1004(4) 0.2923(4) 0.0330(13) Uani 1 1 d . .
H2 H 0.3664 1.1510 0.3158 0.040 Uiso 1 1 calc R U
C3 C 0.6014(8) 1.0850(5) 0.3153(4) 0.0367(14) Uani 1 1 d . .
H3 H 0.6581 1.1261 0.3530 0.044 Uiso 1 1 calc R U
C4 C 0.6889(7) 1.0092(5) 0.2827(4) 0.0350(14) Uani 1 1 d . .
H4 H 0.8046 0.9961 0.2998 0.042 Uiso 1 1 calc R U
C5 C 0.6063(7) 0.9522(4) 0.2246(3) 0.0294(13) Uani 1 1 d . .
C6 C 0.4352(7) 0.9678(4) 0.1980(3) 0.0270(11) Uani 1 1 d . .
C7 C 0.3510(6) 0.9074(4) 0.1334(3) 0.0253(12) Uani 1 1 d . .
C8 C 0.3914(7) 0.9136(4) 0.0485(3) 0.0260(12) Uani 1 1 d . .
C9 C 0.3089(6) 0.8598(4) -0.0111(4) 0.0306(12) Uani 1 1 d . .
H9 H 0.3386 0.8657 -0.0685 0.037 Uiso 1 1 calc R U
C10 C 0.1824(8) 0.7973(4) 0.0138(4) 0.0361(15) Uani 1 1 d . .
H10 H 0.1261 0.7592 -0.0266 0.043 Uiso 1 1 calc R U
C11 C 0.1381(8) 0.7901(4) 0.0971(4) 0.0338(14) Uani 1 1 d . .
H11 H 0.0504 0.7475 0.1140 0.041 Uiso 1 1 calc R U
C12 C 0.2211(7) 0.8446(4) 0.1563(4) 0.0295(13) Uani 1 1 d . .
H12 H 0.1890 0.8392 0.2135 0.035 Uiso 1 1 calc R U
C13 C 0.1385(7) 1.1137(4) 0.1142(4) 0.0312(13) Uani 1 1 d . .
C14 C 0.2117(8) 1.2022(5) 0.1047(4) 0.0372(15) Uani 1 1 d . .
H14 H 0.2523 1.2360 0.1519 0.045 Uiso 1 1 calc R U
C15 C 0.2238(8) 1.2398(4) 0.0246(4) 0.0357(15) Uani 1 1 d . .
H15 H 0.2739 1.2998 0.0180 0.043 Uiso 1 1 calc R U
C16 C 0.1651(8) 1.1927(5) -0.0460(4) 0.0396(15) Uani 1 1 d . .
C17 C 0.0902(8) 1.1031(5) -0.0342(4) 0.0420(16) Uani 1 1 d . .
H17 H 0.0491 1.0693 -0.0813 0.050 Uiso 1 1 calc R U
C18 C 0.0763(8) 1.0641(4) 0.0454(4) 0.0354(13) Uani 1 1 d . .
H18 H 0.0251 1.0046 0.0528 0.042 Uiso 1 1 calc R U
C19 C 0.1808(10) 1.2357(6) -0.1325(5) 0.056(2) Uani 1 1 d . .
H19A H 0.1355 1.2994 -0.1313 0.084 Uiso 1 1 calc R U
H19B H 0.1140 1.1986 -0.1727 0.084 Uiso 1 1 calc R U
H19C H 0.3032 1.2367 -0.1494 0.084 Uiso 1 1 calc R U
O1 O 0.0698(6) 1.1395(3) 0.2747(3) 0.0419(11) Uani 1 1 d . .
S1 S 0.11941(19) 1.06367(11) 0.21524(10) 0.0331(4) Uani 1 1 d . .
Cl1 Cl 0.7213(2) 0.85693(12) 0.18717(11) 0.0432(4) Uani 1 1 d . .
I1 I 0.57394(5) 1.01199(3) 0.00568(2) 0.04131(17) Uani 1 1 d . .

loop_
_atom_site_aniso_label
_atom_site_aniso_U_11
_atom_site_aniso_U_22
_atom_site_aniso_U_33
_atom_site_aniso_U_23
_atom_site_aniso_U_13
_atom_site_aniso_U_12
C1 0.029(3) 0.030(3) 0.026(3) 0.002(2) 0.007(2) -0.005(2)
C2 0.042(3) 0.029(3) 0.028(3) -0.004(2) 0.004(3) -0.009(3)
C3 0.041(3) 0.041(4) 0.028(3) -0.004(3) -0.002(3) -0.013(3)
C4 0.029(3) 0.043(4) 0.033(3) 0.001(3) -0.002(2) -0.007(3)
C5 0.025(3) 0.034(3) 0.029(3) 0.003(2) 0.000(2) -0.003(2)
C6 0.026(3) 0.033(3) 0.023(3) 0.001(2) 0.000(2) -0.003(2)
C7 0.025(3) 0.022(3) 0.029(3) -0.002(2) 0.000(2) 0.003(2)
C8 0.024(3) 0.023(3) 0.031(3) 0.000(2) 0.003(2) 0.002(2)
C9 0.031(3) 0.034(3) 0.027(3) -0.004(3) 0.000(3) 0.003(2)
C10 0.036(3) 0.030(3) 0.043(4) -0.013(3) -0.005(3) 0.001(2)
C11 0.032(3) 0.028(3) 0.041(4) -0.001(3) -0.001(3) -0.004(3)
C12 0.028(3) 0.030(3) 0.031(3) 0.004(2) -0.001(2) -0.003(2)
C13 0.022(3) 0.031(3) 0.040(4) -0.007(3) -0.001(2) 0.005(2)
C14 0.038(3) 0.030(4) 0.043(4) -0.004(3) -0.006(3) 0.000(3)
C15 0.035(3) 0.033(3) 0.039(4) -0.001(3) -0.003(3) -0.001(3)
C16 0.034(3) 0.046(4) 0.038(4) -0.001(3) -0.001(3) 0.005(3)
C17 0.036(3) 0.045(4) 0.044(4) -0.015(3) -0.012(3) 0.006(3)
C18 0.026(3) 0.035(3) 0.045(4) -0.007(3) -0.004(3) 0.004(3)
C19 0.061(5) 0.066(6) 0.042(4) -0.005(4) 0.000(3) 0.004(4)
O1 0.042(2) 0.043(3) 0.041(3) -0.009(2) 0.013(2) 0.007(2)
S1 0.0281(7) 0.0349(9) 0.0363(8) -0.0040(7) 0.0066(6) -0.0005(6)
Cl1 0.0335(8) 0.0442(10) 0.0519(10) -0.0067(8) -0.0074(7) 0.0100(7)
I1 0.0376(2) 0.0493(3) 0.0370(2) 0.0016(2) 0.01043(17) -0.01203(16)

loop_
_atom_type_symbol
_atom_type_description
_atom_type_scat_dispersion_real
_atom_type_scat_dispersion_imag
_atom_type_scat_source
C C 0.0033 0.0016 'International Tables Vol C Tables 4.2.6.8 and 6.1.1.4'
H H 0.0000 0.0000 'International Tables Vol C Tables 4.2.6.8 and 6.1.1.4'
O O 0.0106 0.0060 'International Tables Vol C Tables 4.2.6.8 and 6.1.1.4'
S S 0.1246 0.1234 'International Tables Vol C Tables 4.2.6.8 and 6.1.1.4'
Cl Cl 0.1484 0.1585 'International Tables Vol C Tables 4.2.6.8 and 6.1.1.4'
I I -0.4742 1.8119 'International Tables Vol C Tables 4.2.6.8 and 6.1.1.4'

loop_
_geom_angle_atom_site_label_1
_geom_angle_atom_site_label_2
_geom_angle_atom_site_label_3
_geom_angle
C2 C1 C6 122.8(5)
C2 C1 S1 116.6(5)
C6 C1 S1 120.5(4)
C1 C2 C3 120.0(6)
C1 C2 H2 120.0
C3 C2 H2 120.0
C4 C3 C2 119.3(6)
C4 C3 H3 120.4
C2 C3 H3 120.4
C3 C4 C5 119.5(5)
C3 C4 H4 120.2
C5 C4 H4 120.2
C4 C5 C6 122.5(5)
C4 C5 Cl1 117.4(4)
C6 C5 Cl1 120.1(4)
C1 C6 C5 115.8(5)
C1 C6 C7 122.6(5)
C5 C6 C7 121.5(5)
C8 C7 C12 117.2(5)
C8 C7 C6 122.6(5)
C12 C7 C6 120.2(5)
C9 C8 C7 122.2(5)
C9 C8 I1 117.3(4)
C7 C8 I1 120.5(4)
C8 C9 C10 119.3(5)
C8 C9 H9 120.4
C10 C9 H9 120.4
C11 C10 C9 120.0(6)
C11 C10 H10 120.0
C9 C10 H10 120.0
C10 C11 C12 120.2(6)
C10 C11 H11 119.9
C12 C11 H11 119.9
C11 C12 C7 121.1(5)
C11 C12 H12 119.5
C7 C12 H12 119.5
C18 C13 C14 121.1(6)
C18 C13 S1 118.8(5)
C14 C13 S1 120.0(5)
C15 C14 C13 118.6(6)
C15 C14 H14 120.7
C13 C14 H14 120.7
C14 C15 C16 122.3(6)
C14 C15 H15 118.8
C16 C15 H15 118.8
C15 C16 C17 117.7(6)
C15 C16 C19 120.9(6)
C17 C16 C19 121.4(6)
C18 C17 C16 121.0(6)
C18 C17 H17 119.5
C16 C17 H17 119.5
C13 C18 C17 119.2(6)
C13 C18 H18 120.4
C17 C18 H18 120.4
C16 C19 H19A 109.5
C16 C19 H19B 109.5
H19A C19 H19B 109.5
C16 C19 H19C 109.5
H19A C19 H19C 109.5
H19B C19 H19C 109.5
O1 S1 C13 107.7(3)
O1 S1 C1 104.8(3)
C13 S1 C1 98.6(2)

loop_
_geom_bond_atom_site_label_1
_geom_bond_atom_site_label_2
_geom_bond_distance
C1 C2 1.373(8)
C1 C6 1.395(8)
C1 S1 1.829(6)
C2 C3 1.395(9)
C2 H2 0.9500
C3 C4 1.384(9)
C3 H3 0.9500
C4 C5 1.392(8)
C4 H4 0.9500
C5 C6 1.402(8)
C5 Cl1 1.737(6)
C6 C7 1.498(7)
C7 C8 1.395(7)
C7 C12 1.397(7)
C8 C9 1.382(8)
C8 I1 2.108(5)
C9 C10 1.383(8)
C9 H9 0.9500
C10 C11 1.379(9)
C10 H10 0.9500
C11 C12 1.385(8)
C11 H11 0.9500
C12 H12 0.9500
C13 C18 1.395(8)
C13 C14 1.400(9)
C13 S1 1.774(6)
C14 C15 1.393(9)
C14 H14 0.9500
C15 C16 1.393(9)
C15 H15 0.9500
C16 C17 1.423(9)
C16 C19 1.520(10)
C17 C18 1.396(10)
C17 H17 0.9500
C18 H18 0.9500
C19 H19A 0.9800
C19 H19B 0.9800
C19 H19C 0.9800
O1 S1 1.496(4)

loop_
_geom_torsion_atom_site_label_1
_geom_torsion_atom_site_label_2
_geom_torsion_atom_site_label_3
_geom_torsion_atom_site_label_4
_geom_torsion
C6 C1 C2 C3 -0.9(9)
S1 C1 C2 C3 175.9(5)
C1 C2 C3 C4 -2.1(9)
C2 C3 C4 C5 3.0(9)
C3 C4 C5 C6 -0.8(9)
C3 C4 C5 Cl1 -178.9(4)
C2 C1 C6 C5 3.0(8)
S1 C1 C6 C5 -173.7(4)
C2 C1 C6 C7 -177.1(5)
S1 C1 C6 C7 6.2(8)
C4 C5 C6 C1 -2.1(8)
Cl1 C5 C6 C1 175.9(4)
C4 C5 C6 C7 177.9(5)
Cl1 C5 C6 C7 -4.0(7)
C1 C6 C7 C8 105.1(6)
C5 C6 C7 C8 -75.0(7)
C1 C6 C7 C12 -72.0(7)
C5 C6 C7 C12 108.0(6)
C12 C7 C8 C9 -0.6(8)
C6 C7 C8 C9 -177.8(5)
C12 C7 C8 I1 176.1(4)
C6 C7 C8 I1 -1.1(7)
C7 C8 C9 C10 -0.3(8)
I1 C8 C9 C10 -177.1(4)
C8 C9 C10 C11 1.0(8)
C9 C10 C11 C12 -0.7(9)
C10 C11 C12 C7 -0.3(9)
C8 C7 C12 C11 0.9(8)
C6 C7 C12 C11 178.2(5)
C18 C13 C14 C15 -0.9(9)
S1 C13 C14 C15 -179.6(5)
C13 C14 C15 C16 0.3(10)
C14 C15 C16 C17 0.2(10)
C14 C15 C16 C19 -179.8(7)
C15 C16 C17 C18 0.0(9)
C19 C16 C17 C18 180.0(6)
C14 C13 C18 C17 1.1(9)
S1 C13 C18 C17 179.8(5)
C16 C17 C18 C13 -0.6(9)
C18 C13 S1 O1 -139.9(5)
C14 C13 S1 O1 38.8(5)
C18 C13 S1 C1 111.4(5)
C14 C13 S1 C1 -69.9(5)
C2 C1 S1 O1 -4.6(5)
C6 C1 S1 O1 172.3(5)
C2 C1 S1 C13 106.4(5)
C6 C1 S1 C13 -76.7(5)
